data_4088254
loop_
_publ_author_name
'Veit, Philipp'
'Prantl, Ephraim'
'F\"orster, Christoph'
'Heinze, Katja'

_publ_section_title
;
 Competitive NH&#x00B7;&#x00B7;&#x00B7;Ru/Fe Hydrogen Bonding in
 Ferrocenyl Ruthenocenyl Tosyl Hydrazone
;
_journal_issue 2
_journal_name_full Organometallics
_journal_page_first 249
_journal_paper_doi 10.1021/acs.organomet.5b00963
_journal_volume 35
_journal_year 2016
_chemical_formula_sum 'C28 H26 Fe N2 O2 Ru S'
_chemical_formula_weight 611.49
_space_group_IT_number 14
_space_group_name_Hall '-P 2ybc'
_space_group_name_H-M_alt 'P 1 21/c 1'
_symmetry_cell_setting monoclinic
_symmetry_space_group_name_H-M 'P 1 21/c 1'
_atom_sites_solution_hydrogens geom
_atom_sites_solution_primary direct
_atom_sites_solution_secondary difmap
_audit_creation_method SHELXL-97
_cell_angle_alpha 90.00
_cell_angle_beta 95.627(2)
_cell_angle_gamma 90.00
_cell_formula_units_Z 4
_cell_length_a 7.2898(9)
_cell_length_b 11.3748(14)
_cell_length_c 29.218(4)
_cell_measurement_temperature 193(2)
_cell_volume 2411.1(5)
_computing_cell_refinement 'Bruker SMART'
_computing_data_collection 'Bruker SMART'
_computing_data_reduction 'Bruker SAINT'
_computing_structure_refinement 'SHELXL-97 (Sheldrick, 1997)'
_computing_structure_solution 'SHELXS-97 (Sheldrick, 1990)'
_diffrn_ambient_temperature 193(2)
_diffrn_measured_fraction_theta_full 0.995
_diffrn_measured_fraction_theta_max 0.995
_diffrn_measurement_device_type 'CCD area detector'
_diffrn_measurement_method 'phi and omega scans'
_diffrn_radiation_monochromator graphite
_diffrn_radiation_source 'fine-focus sealed tube'
_diffrn_radiation_type MoK\a
_diffrn_radiation_wavelength 0.71073
_diffrn_reflns_av_R_equivalents 0.1080
_diffrn_reflns_av_sigmaI/netI 0.0845
_diffrn_reflns_limit_h_max 9
_diffrn_reflns_limit_h_min -9
_diffrn_reflns_limit_k_max 14
_diffrn_reflns_limit_k_min -14
_diffrn_reflns_limit_l_max 38
_diffrn_reflns_limit_l_min -37
_diffrn_reflns_number 17874
_diffrn_reflns_theta_full 27.91
_diffrn_reflns_theta_max 27.91
_diffrn_reflns_theta_min 2.27
_exptl_absorpt_coefficient_mu 1.345
_exptl_absorpt_correction_T_max 0.8553
_exptl_absorpt_correction_T_min 0.5043
_exptl_absorpt_correction_type multi-scan
_exptl_absorpt_process_details MULABS
_exptl_crystal_colour orange
_exptl_crystal_density_diffrn 1.685
_exptl_crystal_density_method 'not measured'
_exptl_crystal_description plate
_exptl_crystal_F_000 1240
_exptl_crystal_size_max 0.59
_exptl_crystal_size_mid 0.29
_exptl_crystal_size_min 0.12
_refine_diff_density_max 1.053
_refine_diff_density_min -1.161
_refine_diff_density_rms 0.128
_refine_ls_extinction_method none
_refine_ls_goodness_of_fit_ref 1.003
_refine_ls_hydrogen_treatment mixed
_refine_ls_matrix_type full
_refine_ls_number_parameters 320
_refine_ls_number_reflns 5748
_refine_ls_number_restraints 1
_refine_ls_restrained_S_all 1.003
_refine_ls_R_factor_all 0.0594
_refine_ls_R_factor_gt 0.0453
_refine_ls_shift/su_max 0.001
_refine_ls_shift/su_mean 0.000
_refine_ls_structure_factor_coef Fsqd
_refine_ls_weighting_details 'calc w=1/[\s^2^(Fo^2^)+(0.0505P)^2^+0.0000P] where P=(Fo^2^+2Fc^2^)/3'
_refine_ls_weighting_scheme calc
_refine_ls_wR_factor_gt 0.1124
_refine_ls_wR_factor_ref 0.1191
_reflns_number_gt 4470
_reflns_number_total 5748
_reflns_threshold_expression >2sigma(I)
_cod_data_source_file om5b00963_si_002.cif
_cod_data_source_block ep2
_cod_original_sg_symbol_H-M P2(1)/c
_cod_database_code 4088254

loop_
_symmetry_equiv_pos_as_xyz
'x, y, z'
'-x, y+1/2, -z+1/2'
'-x, -y, -z'
'x, -y-1/2, z-1/2'

loop_
_atom_site_label
_atom_site_type_symbol
_atom_site_fract_x
_atom_site_fract_y
_atom_site_fract_z
_atom_site_U_iso_or_equiv
_atom_site_adp_type
_atom_site_occupancy
_atom_site_symmetry_multiplicity
_atom_site_calc_flag
_atom_site_refinement_flags
Ru1 Ru 0.20465(4) 0.26120(2) 0.262157(11) 0.01710(11) Uani 1 1 d .
Fe1 Fe 0.51899(7) 0.51836(4) 0.402452(18) 0.01435(13) Uani 1 1 d .
S1 S 0.42237(14) -0.00918(8) 0.37888(3) 0.0220(2) Uani 1 1 d .
O1 O 0.3062(4) -0.0879(2) 0.35026(10) 0.0291(7) Uani 1 1 d .
O2 O 0.5923(4) -0.0492(2) 0.40171(10) 0.0291(7) Uani 1 1 d .
N1 N 0.5604(4) 0.1918(3) 0.36589(11) 0.0185(7) Uani 1 1 d .
N2 N 0.4706(4) 0.0975(3) 0.34358(11) 0.0192(7) Uani 1 1 d D
H2N H 0.380(4) 0.107(3) 0.3227(10) 0.021(11) Uiso 1 1 d D
C1 C 0.2399(6) 0.4960(4) 0.38809(17) 0.0356(11) Uani 1 1 d .
H1C H 0.1784 0.4379 0.3659 0.043 Uiso 1 1 calc R
C2 C 0.2907(6) 0.4765(4) 0.43514(17) 0.0352(11) Uani 1 1 d .
H2C H 0.2717 0.4021 0.4523 0.042 Uiso 1 1 calc R
C3 C 0.3754(6) 0.5816(4) 0.45403(15) 0.0317(10) Uani 1 1 d .
H3A H 0.4250 0.5945 0.4868 0.038 Uiso 1 1 calc R
C4 C 0.3728(6) 0.6644(4) 0.41812(15) 0.0305(10) Uani 1 1 d .
H4A H 0.4223 0.7463 0.4210 0.037 Uiso 1 1 calc R
C5 C 0.2899(6) 0.6124(4) 0.37752(16) 0.0313(10) Uani 1 1 d .
H5A H 0.2699 0.6508 0.3467 0.038 Uiso 1 1 calc R
C6 C 0.6496(5) 0.3893(3) 0.36863(13) 0.0176(8) Uani 1 1 d .
C7 C 0.7103(5) 0.3867(3) 0.41675(14) 0.0230(9) Uani 1 1 d .
H7A H 0.6985 0.3189 0.4380 0.028 Uiso 1 1 calc R
C8 C 0.7902(5) 0.4980(3) 0.42887(15) 0.0282(9) Uani 1 1 d .
H8A H 0.8436 0.5221 0.4603 0.034 Uiso 1 1 calc R
C9 C 0.7790(5) 0.5691(3) 0.38903(15) 0.0271(9) Uani 1 1 d .
H9A H 0.8235 0.6520 0.3876 0.032 Uiso 1 1 calc R
C10 C 0.6934(5) 0.5034(3) 0.35139(14) 0.0222(8) Uani 1 1 d .
H10A H 0.6683 0.5313 0.3189 0.027 Uiso 1 1 calc R
C11 C 0.5574(5) 0.2904(3) 0.34298(13) 0.0163(7) Uani 1 1 d .
C12 C 0.4783(5) 0.3071(3) 0.29493(13) 0.0154(7) Uani 1 1 d .
C13 C 0.3867(5) 0.4109(3) 0.27577(13) 0.0187(8) Uani 1 1 d .
H13A H 0.3582 0.4830 0.2934 0.022 Uiso 1 1 calc R
C14 C 0.3508(5) 0.3958(3) 0.22748(13) 0.0216(8) Uani 1 1 d .
H14A H 0.2935 0.4553 0.2053 0.026 Uiso 1 1 calc R
C15 C 0.4196(5) 0.2825(3) 0.21575(14) 0.0207(8) Uani 1 1 d .
H15A H 0.4182 0.2491 0.1841 0.025 Uiso 1 1 calc R
C16 C 0.4953(5) 0.2276(3) 0.25730(14) 0.0193(8) Uani 1 1 d .
H16A H 0.5561 0.1488 0.2596 0.023 Uiso 1 1 calc R
C17 C -0.0006(6) 0.2114(4) 0.30756(16) 0.0316(10) Uani 1 1 d .
H17A H 0.0149 0.2155 0.3419 0.038 Uiso 1 1 calc R
C18 C 0.0379(5) 0.1121(3) 0.28055(16) 0.0295(10) Uani 1 1 d .
H18A H 0.0858 0.0345 0.2925 0.035 Uiso 1 1 calc R
C19 C -0.0094(5) 0.1415(3) 0.23335(15) 0.0261(9) Uani 1 1 d .
H19A H -0.0023 0.0882 0.2064 0.031 Uiso 1 1 calc R
C20 C -0.0762(5) 0.2594(3) 0.23206(16) 0.0262(9) Uani 1 1 d .
H20A H -0.1256 0.3032 0.2038 0.031 Uiso 1 1 calc R
C21 C -0.0725(5) 0.3009(4) 0.27786(16) 0.0287(10) Uani 1 1 d .
H21A H -0.1177 0.3793 0.2875 0.034 Uiso 1 1 calc R
C22 C 0.2891(5) 0.0521(3) 0.41995(13) 0.0209(8) Uani 1 1 d .
C23 C 0.3756(6) 0.1034(4) 0.45929(14) 0.0288(10) Uani 1 1 d .
H23A H 0.5062 0.1041 0.4646 0.035 Uiso 1 1 calc R
C24 C 0.2695(6) 0.1538(4) 0.49088(15) 0.0311(10) Uani 1 1 d .
H24A H 0.3284 0.1892 0.5179 0.037 Uiso 1 1 calc R
C25 C 0.0787(6) 0.1535(4) 0.48372(15) 0.0292(10) Uani 1 1 d .
C26 C -0.0045(6) 0.1011(4) 0.44363(15) 0.0315(10) Uani 1 1 d .
H26A H -0.1351 0.1005 0.4380 0.038 Uiso 1 1 calc R
C27 C 0.0994(6) 0.0506(3) 0.41241(15) 0.0266(9) Uani 1 1 d .
H27A H 0.0409 0.0144 0.3855 0.032 Uiso 1 1 calc R
C28 C -0.0360(7) 0.2095(4) 0.51809(17) 0.0429(12) Uani 1 1 d .
H28A H 0.0454 0.2411 0.5439 0.064 Uiso 1 1 calc R
H28B H -0.1181 0.1504 0.5295 0.064 Uiso 1 1 calc R
H28C H -0.1097 0.2734 0.5032 0.064 Uiso 1 1 calc R

loop_
_atom_site_aniso_label
_atom_site_aniso_U_11
_atom_site_aniso_U_22
_atom_site_aniso_U_33
_atom_site_aniso_U_23
_atom_site_aniso_U_13
_atom_site_aniso_U_12
Ru1 0.01467(17) 0.01364(16) 0.02344(19) 0.00079(12) 0.00412(13) -0.00127(11)
Fe1 0.0146(3) 0.0103(2) 0.0185(3) -0.0011(2) 0.0038(2) 0.00048(19)
S1 0.0274(5) 0.0122(4) 0.0264(5) 0.0026(4) 0.0030(4) -0.0003(4)
O1 0.0370(17) 0.0168(13) 0.0333(17) -0.0011(12) 0.0028(14) -0.0058(12)
O2 0.0292(16) 0.0199(14) 0.0381(18) 0.0079(13) 0.0034(13) 0.0071(12)
N1 0.0164(15) 0.0137(15) 0.0255(18) -0.0034(13) 0.0029(13) -0.0009(12)
N2 0.0190(16) 0.0138(15) 0.0249(18) 0.0033(13) 0.0025(14) -0.0008(12)
C1 0.023(2) 0.035(2) 0.048(3) -0.004(2) 0.003(2) 0.0027(19)
C2 0.028(2) 0.034(2) 0.047(3) 0.008(2) 0.020(2) 0.0069(19)
C3 0.034(2) 0.030(2) 0.031(2) -0.0022(19) 0.004(2) 0.0118(19)
C4 0.037(2) 0.020(2) 0.035(3) 0.0013(19) 0.005(2) 0.0086(18)
C5 0.026(2) 0.033(2) 0.036(3) 0.004(2) 0.003(2) 0.0075(18)
C6 0.0113(17) 0.0159(18) 0.026(2) -0.0003(15) 0.0047(15) -0.0007(13)
C7 0.0190(19) 0.0179(19) 0.031(2) -0.0039(17) -0.0017(17) 0.0041(15)
C8 0.024(2) 0.026(2) 0.033(2) -0.0059(19) -0.0038(18) -0.0007(17)
C9 0.021(2) 0.024(2) 0.036(3) -0.0064(19) 0.0035(18) -0.0058(16)
C10 0.0207(19) 0.0188(19) 0.028(2) -0.0016(16) 0.0054(17) -0.0031(15)
C11 0.0116(16) 0.0149(17) 0.023(2) -0.0024(15) 0.0060(15) 0.0020(13)
C12 0.0111(16) 0.0125(16) 0.023(2) -0.0005(15) 0.0065(15) -0.0024(13)
C13 0.0184(18) 0.0128(17) 0.025(2) 0.0018(15) 0.0040(16) -0.0022(14)
C14 0.0181(19) 0.0221(19) 0.025(2) 0.0041(17) 0.0056(16) -0.0018(15)
C15 0.0182(19) 0.0231(19) 0.022(2) 0.0003(16) 0.0079(16) -0.0030(15)
C16 0.0173(18) 0.0152(17) 0.027(2) -0.0040(16) 0.0116(16) -0.0021(14)
C17 0.023(2) 0.039(2) 0.034(3) 0.004(2) 0.0067(19) -0.0148(19)
C18 0.0173(19) 0.023(2) 0.048(3) 0.010(2) 0.0007(19) -0.0076(16)
C19 0.0170(19) 0.022(2) 0.039(3) -0.0049(18) 0.0019(18) -0.0063(16)
C20 0.0147(19) 0.023(2) 0.041(3) 0.0069(18) 0.0007(18) -0.0029(15)
C21 0.018(2) 0.024(2) 0.046(3) -0.001(2) 0.0110(19) -0.0003(16)
C22 0.030(2) 0.0141(17) 0.019(2) 0.0042(15) 0.0020(17) -0.0043(15)
C23 0.027(2) 0.033(2) 0.026(2) 0.0020(19) 0.0004(18) -0.0049(18)
C24 0.039(3) 0.030(2) 0.023(2) -0.0024(18) -0.002(2) -0.0039(19)
C25 0.037(2) 0.023(2) 0.029(2) 0.0077(18) 0.010(2) 0.0009(18)
C26 0.028(2) 0.032(2) 0.035(3) 0.000(2) 0.006(2) -0.0012(18)
C27 0.028(2) 0.023(2) 0.027(2) 0.0002(18) -0.0007(18) -0.0034(17)
C28 0.051(3) 0.036(3) 0.045(3) -0.008(2) 0.022(3) 0.003(2)

loop_
_atom_type_symbol
_atom_type_description
_atom_type_scat_dispersion_real
_atom_type_scat_dispersion_imag
_atom_type_scat_source
C C 0.0033 0.0016 'International Tables Vol C Tables 4.2.6.8 and 6.1.1.4'
H H 0.0000 0.0000 'International Tables Vol C Tables 4.2.6.8 and 6.1.1.4'
N N 0.0061 0.0033 'International Tables Vol C Tables 4.2.6.8 and 6.1.1.4'
O O 0.0106 0.0060 'International Tables Vol C Tables 4.2.6.8 and 6.1.1.4'
S S 0.1246 0.1234 'International Tables Vol C Tables 4.2.6.8 and 6.1.1.4'
Fe Fe 0.3463 0.8444 'International Tables Vol C Tables 4.2.6.8 and 6.1.1.4'
Ru Ru -1.2594 0.8363 'International Tables Vol C Tables 4.2.6.8 and 6.1.1.4'

loop_
_geom_angle_atom_site_label_1
_geom_angle_atom_site_label_2
_geom_angle_atom_site_label_3
_geom_angle
C20 Ru1 C21 38.37(16)
C20 Ru1 C14 107.89(15)
C21 Ru1 C14 117.59(15)
C20 Ru1 C13 128.55(14)
C21 Ru1 C13 111.36(15)
C14 Ru1 C13 38.17(14)
C20 Ru1 C16 150.32(16)
C21 Ru1 C16 171.27(15)
C14 Ru1 C16 64.33(14)
C13 Ru1 C16 64.35(13)
C20 Ru1 C17 63.96(17)
C21 Ru1 C17 37.85(16)
C14 Ru1 C17 150.28(16)
C13 Ru1 C17 122.57(16)
C16 Ru1 C17 136.88(16)
C20 Ru1 C19 38.50(14)
C21 Ru1 C19 64.11(16)
C14 Ru1 C19 128.77(15)
C13 Ru1 C19 164.41(15)
C16 Ru1 C19 122.14(14)
C17 Ru1 C19 64.02(16)
C20 Ru1 C15 117.40(16)
C21 Ru1 C15 148.27(16)
C14 Ru1 C15 38.49(13)
C13 Ru1 C15 64.13(14)
C16 Ru1 C15 38.26(14)
C17 Ru1 C15 171.23(15)
C19 Ru1 C15 111.12(15)
C20 Ru1 C18 64.04(15)
C21 Ru1 C18 63.64(15)
C14 Ru1 C18 166.50(16)
C13 Ru1 C18 155.32(16)
C16 Ru1 C18 116.73(14)
C17 Ru1 C18 38.11(16)
C19 Ru1 C18 38.23(15)
C15 Ru1 C18 133.60(15)
C20 Ru1 C12 166.49(14)
C21 Ru1 C12 133.42(15)
C14 Ru1 C12 64.43(14)
C13 Ru1 C12 38.62(13)
C16 Ru1 C12 38.51(13)
C17 Ru1 C12 116.62(15)
C19 Ru1 C12 154.96(14)
C15 Ru1 C12 64.32(14)
C18 Ru1 C12 125.64(14)
C1 Fe1 C3 68.05(18)
C1 Fe1 C4 67.63(17)
C3 Fe1 C4 40.20(16)
C1 Fe1 C6 108.04(16)
C3 Fe1 C6 154.06(16)
C4 Fe1 C6 164.17(16)
C1 Fe1 C9 155.48(18)
C3 Fe1 C9 126.08(17)
C4 Fe1 C9 108.93(17)
C6 Fe1 C9 68.27(15)
C1 Fe1 C2 40.04(18)
C3 Fe1 C2 40.87(18)
C4 Fe1 C2 67.76(17)
C6 Fe1 C2 119.49(16)
C9 Fe1 C2 163.33(18)
C1 Fe1 C5 40.29(16)
C3 Fe1 C5 67.78(17)
C4 Fe1 C5 40.13(16)
C6 Fe1 C5 126.85(16)
C9 Fe1 C5 121.25(17)
C2 Fe1 C5 67.57(18)
C1 Fe1 C10 120.77(17)
C3 Fe1 C10 163.38(16)
C4 Fe1 C10 126.88(16)
C6 Fe1 C10 40.96(14)
C9 Fe1 C10 40.43(15)
C2 Fe1 C10 154.58(17)
C5 Fe1 C10 108.91(17)
C1 Fe1 C7 126.09(16)
C3 Fe1 C7 119.39(17)
C4 Fe1 C7 154.15(16)
C6 Fe1 C7 40.73(15)
C9 Fe1 C7 67.94(16)
C2 Fe1 C7 107.46(17)
C5 Fe1 C7 163.74(16)
C10 Fe1 C7 68.49(16)
C1 Fe1 C8 163.07(18)
C3 Fe1 C8 107.70(17)
C4 Fe1 C8 120.49(17)
C6 Fe1 C8 68.15(15)
C9 Fe1 C8 40.13(16)
C2 Fe1 C8 126.16(18)
C5 Fe1 C8 155.00(17)
C10 Fe1 C8 67.97(16)
C7 Fe1 C8 40.38(15)
O2 S1 O1 120.53(17)
O2 S1 N2 107.40(17)
O1 S1 N2 104.04(17)
O2 S1 C22 108.69(18)
O1 S1 C22 108.00(18)
N2 S1 C22 107.47(17)
C11 N1 N2 116.1(3)
N1 N2 S1 113.2(3)
N1 N2 H2N 122(3)
S1 N2 H2N 110(3)
C2 C1 C5 108.2(4)
C2 C1 Fe1 70.0(3)
C5 C1 Fe1 70.0(2)
C2 C1 H1C 125.9
C5 C1 H1C 125.9
Fe1 C1 H1C 125.9
C1 C2 C3 107.9(4)
C1 C2 Fe1 69.9(3)
C3 C2 Fe1 69.3(3)
C1 C2 H2C 126.1
C3 C2 H2C 126.1
Fe1 C2 H2C 126.1
C4 C3 C2 107.3(4)
C4 C3 Fe1 69.9(3)
C2 C3 Fe1 69.8(2)
C4 C3 H3A 126.3
C2 C3 H3A 126.3
Fe1 C3 H3A 126.3
C3 C4 C5 108.7(4)
C3 C4 Fe1 69.8(2)
C5 C4 Fe1 70.2(2)
C3 C4 H4A 125.7
C5 C4 H4A 125.7
Fe1 C4 H4A 125.7
C4 C5 C1 107.9(4)
C4 C5 Fe1 69.7(2)
C1 C5 Fe1 69.7(2)
C4 C5 H5A 126.0
C1 C5 H5A 126.0
Fe1 C5 H5A 126.0
C7 C6 C10 107.7(3)
C7 C6 C11 124.4(3)
C10 C6 C11 128.0(3)
C7 C6 Fe1 69.8(2)
C10 C6 Fe1 69.7(2)
C11 C6 Fe1 125.4(2)
C8 C7 C6 107.8(4)
C8 C7 Fe1 69.9(2)
C6 C7 Fe1 69.4(2)
C8 C7 H7A 126.1
C6 C7 H7A 126.1
Fe1 C7 H7A 126.1
C9 C8 C7 108.3(4)
C9 C8 Fe1 69.6(2)
C7 C8 Fe1 69.7(2)
C9 C8 H8A 125.8
C7 C8 H8A 125.8
Fe1 C8 H8A 125.8
C8 C9 C10 108.8(3)
C8 C9 Fe1 70.2(2)
C10 C9 Fe1 70.0(2)
C8 C9 H9A 125.6
C10 C9 H9A 125.6
Fe1 C9 H9A 125.6
C9 C10 C6 107.4(4)
C9 C10 Fe1 69.6(2)
C6 C10 Fe1 69.3(2)
C9 C10 H10A 126.3
C6 C10 H10A 126.3
Fe1 C10 H10A 126.3
N1 C11 C12 125.7(3)
N1 C11 C6 114.2(3)
C12 C11 C6 120.0(3)
C16 C12 C13 106.8(3)
C16 C12 C11 126.2(3)
C13 C12 C11 126.7(3)
C16 C12 Ru1 70.0(2)
C13 C12 Ru1 70.0(2)
C11 C12 Ru1 129.7(2)
C14 C13 C12 108.6(3)
C14 C13 Ru1 70.9(2)
C12 C13 Ru1 71.4(2)
C14 C13 H13A 125.7
C12 C13 H13A 125.7
Ru1 C13 H13A 125.7
C13 C14 C15 108.1(3)
C13 C14 Ru1 70.9(2)
C15 C14 Ru1 71.2(2)
C13 C14 H14A 125.9
C15 C14 H14A 125.9
Ru1 C14 H14A 125.9
C16 C15 C14 107.7(3)
C16 C15 Ru1 70.4(2)
C14 C15 Ru1 70.3(2)
C16 C15 H15A 126.1
C14 C15 H15A 126.1
Ru1 C15 H15A 126.1
C15 C16 C12 108.7(3)
C15 C16 Ru1 71.4(2)
C12 C16 Ru1 71.4(2)
C15 C16 H16A 125.6
C12 C16 H16A 125.6
Ru1 C16 H16A 125.6
C21 C17 C18 108.4(4)
C21 C17 Ru1 70.8(2)
C18 C17 Ru1 71.5(2)
C21 C17 H17A 125.8
C18 C17 H17A 125.8
Ru1 C17 H17A 125.8
C17 C18 C19 107.9(4)
C17 C18 Ru1 70.4(2)
C19 C18 Ru1 70.6(2)
C17 C18 H18A 126.0
C19 C18 H18A 126.0
Ru1 C18 H18A 126.0
C20 C19 C18 107.2(4)
C20 C19 Ru1 69.6(2)
C18 C19 Ru1 71.2(2)
C20 C19 H19A 126.4
C18 C19 H19A 126.4
Ru1 C19 H19A 126.4
C21 C20 C19 108.3(4)
C21 C20 Ru1 71.4(2)
C19 C20 Ru1 71.9(2)
C21 C20 H20A 125.8
C19 C20 H20A 125.8
Ru1 C20 H20A 125.8
C17 C21 C20 108.3(4)
C17 C21 Ru1 71.3(2)
C20 C21 Ru1 70.2(2)
C17 C21 H21A 125.8
C20 C21 H21A 125.8
Ru1 C21 H21A 125.8
C23 C22 C27 120.4(4)
C23 C22 S1 119.8(3)
C27 C22 S1 119.9(3)
C22 C23 C24 119.3(4)
C22 C23 H23A 120.4
C24 C23 H23A 120.4
C25 C24 C23 121.1(4)
C25 C24 H24A 119.5
C23 C24 H24A 119.5
C24 C25 C26 118.3(4)
C24 C25 C28 120.8(4)
C26 C25 C28 120.9(4)
C27 C26 C25 121.0(4)
C27 C26 H26A 119.5
C25 C26 H26A 119.5
C26 C27 C22 120.0(4)
C26 C27 H27A 120.0
C22 C27 H27A 120.0
C25 C28 H28A 109.5
C25 C28 H28B 109.5
H28A C28 H28B 109.5
C25 C28 H28C 109.5
H28A C28 H28C 109.5
H28B C28 H28C 109.5

loop_
_geom_bond_atom_site_label_1
_geom_bond_atom_site_label_2
_geom_bond_distance
Ru1 C20 2.148(4)
Ru1 C21 2.163(4)
Ru1 C14 2.172(4)
Ru1 C13 2.171(3)
Ru1 C16 2.171(4)
Ru1 C17 2.170(4)
Ru1 C19 2.177(4)
Ru1 C15 2.184(4)
Ru1 C18 2.184(4)
Ru1 C12 2.190(3)
Fe1 C1 2.053(4)
Fe1 C3 2.048(4)
Fe1 C4 2.049(4)
Fe1 C6 2.055(4)
Fe1 C9 2.055(4)
Fe1 C2 2.054(4)
Fe1 C5 2.056(4)
Fe1 C10 2.060(4)
Fe1 C7 2.061(4)
Fe1 C8 2.063(4)
S1 O2 1.423(3)
S1 O1 1.442(3)
S1 N2 1.653(3)
S1 C22 1.760(4)
N1 C11 1.305(4)
N1 N2 1.386(4)
N2 H2N 0.861(18)
C1 C2 1.406(7)
C1 C5 1.415(6)
C1 H1C 1.0000
C2 C3 1.432(6)
C2 H2C 1.0000
C3 C4 1.408(6)
C3 H3A 1.0000
C4 C5 1.408(6)
C4 H4A 1.0000
C5 H5A 1.0000
C6 C7 1.432(5)
C6 C10 1.440(5)
C6 C11 1.476(5)
C7 C8 1.423(5)
C7 H7A 1.0000
C8 C9 1.413(6)
C8 H8A 1.0000
C9 C10 1.422(5)
C9 H9A 1.0000
C10 H10A 1.0000
C11 C12 1.477(5)
C12 C16 1.438(5)
C12 C13 1.442(5)
C13 C14 1.420(5)
C13 H13A 1.0000
C14 C15 1.436(5)
C14 H14A 1.0000
C15 C16 1.427(5)
C15 H15A 1.0000
C16 H16A 1.0000
C17 C21 1.405(6)
C17 C18 1.422(6)
C17 H17A 1.0000
C18 C19 1.428(6)
C18 H18A 1.0000
C19 C20 1.426(5)
C19 H19A 1.0000
C20 C21 1.416(6)
C20 H20A 1.0000
C21 H21A 1.0000
C22 C23 1.385(5)
C22 C27 1.379(5)
C23 C24 1.385(6)
C23 H23A 0.9500
C24 C25 1.386(6)
C24 H24A 0.9500
C25 C26 1.399(6)
C25 C28 1.509(6)
C26 C27 1.368(6)
C26 H26A 0.9500
C27 H27A 0.9500
C28 H28A 0.9800
C28 H28B 0.9800
C28 H28C 0.9800

loop_
_geom_hbond_atom_site_label_D
_geom_hbond_atom_site_label_H
_geom_hbond_atom_site_label_A
_geom_hbond_distance_DH
_geom_hbond_distance_HA
_geom_hbond_distance_DA
_geom_hbond_angle_DHA
N2 H2N Ru1 0.861(18) 2.72(3) 3.461(3) 145(3)

loop_
_geom_torsion_atom_site_label_1
_geom_torsion_atom_site_label_2
_geom_torsion_atom_site_label_3
_geom_torsion_atom_site_label_4
_geom_torsion
C11 N1 N2 S1 -161.7(3)
O2 S1 N2 N1 -59.9(3)
O1 S1 N2 N1 171.3(2)
C22 S1 N2 N1 56.9(3)
C3 Fe1 C1 C2 -38.0(3)
C4 Fe1 C1 C2 -81.6(3)
C6 Fe1 C1 C2 114.6(3)
C9 Fe1 C1 C2 -168.3(4)
C5 Fe1 C1 C2 -119.1(4)
C10 Fe1 C1 C2 157.7(2)
C7 Fe1 C1 C2 73.1(3)
C8 Fe1 C1 C2 40.5(7)
C3 Fe1 C1 C5 81.1(3)
C4 Fe1 C1 C5 37.5(3)
C6 Fe1 C1 C5 -126.2(3)
C9 Fe1 C1 C5 -49.2(5)
C2 Fe1 C1 C5 119.1(4)
C10 Fe1 C1 C5 -83.2(3)
C7 Fe1 C1 C5 -167.8(3)
C8 Fe1 C1 C5 159.6(5)
C5 C1 C2 C3 -0.6(5)
Fe1 C1 C2 C3 59.2(3)
C5 C1 C2 Fe1 -59.8(3)
C3 Fe1 C2 C1 119.2(4)
C4 Fe1 C2 C1 81.2(3)
C6 Fe1 C2 C1 -83.1(3)
C9 Fe1 C2 C1 163.0(5)
C5 Fe1 C2 C1 37.7(3)
C10 Fe1 C2 C1 -49.3(5)
C7 Fe1 C2 C1 -125.8(3)
C8 Fe1 C2 C1 -166.4(3)
C1 Fe1 C2 C3 -119.2(4)
C4 Fe1 C2 C3 -37.9(2)
C6 Fe1 C2 C3 157.7(2)
C9 Fe1 C2 C3 43.8(7)
C5 Fe1 C2 C3 -81.5(3)
C10 Fe1 C2 C3 -168.5(3)
C7 Fe1 C2 C3 115.0(3)
C8 Fe1 C2 C3 74.4(3)
C1 C2 C3 C4 0.7(5)
Fe1 C2 C3 C4 60.2(3)
C1 C2 C3 Fe1 -59.5(3)
C1 Fe1 C3 C4 -80.9(3)
C6 Fe1 C3 C4 -167.1(3)
C9 Fe1 C3 C4 76.1(3)
C2 Fe1 C3 C4 -118.1(4)
C5 Fe1 C3 C4 -37.2(3)
C10 Fe1 C3 C4 44.5(7)
C7 Fe1 C3 C4 159.0(2)
C8 Fe1 C3 C4 116.6(3)
C1 Fe1 C3 C2 37.3(3)
C4 Fe1 C3 C2 118.1(4)
C6 Fe1 C3 C2 -49.0(5)
C9 Fe1 C3 C2 -165.8(3)
C5 Fe1 C3 C2 80.9(3)
C10 Fe1 C3 C2 162.6(5)
C7 Fe1 C3 C2 -82.8(3)
C8 Fe1 C3 C2 -125.3(3)
C2 C3 C4 C5 -0.4(5)
Fe1 C3 C4 C5 59.7(3)
C2 C3 C4 Fe1 -60.1(3)
C1 Fe1 C4 C3 82.0(3)
C6 Fe1 C4 C3 159.1(5)
C9 Fe1 C4 C3 -124.0(3)
C2 Fe1 C4 C3 38.6(3)
C5 Fe1 C4 C3 119.7(4)
C10 Fe1 C4 C3 -165.5(2)
C7 Fe1 C4 C3 -45.7(5)
C8 Fe1 C4 C3 -81.4(3)
C1 Fe1 C4 C5 -37.7(3)
C3 Fe1 C4 C5 -119.7(4)
C6 Fe1 C4 C5 39.4(7)
C9 Fe1 C4 C5 116.4(3)
C2 Fe1 C4 C5 -81.1(3)
C10 Fe1 C4 C5 74.8(3)
C7 Fe1 C4 C5 -165.3(3)
C8 Fe1 C4 C5 159.0(3)
C3 C4 C5 C1 0.0(5)
Fe1 C4 C5 C1 59.5(3)
C3 C4 C5 Fe1 -59.4(3)
C2 C1 C5 C4 0.4(5)
Fe1 C1 C5 C4 -59.5(3)
C2 C1 C5 Fe1 59.8(3)
C1 Fe1 C5 C4 119.1(4)
C3 Fe1 C5 C4 37.3(3)
C6 Fe1 C5 C4 -167.5(2)
C9 Fe1 C5 C4 -82.5(3)
C2 Fe1 C5 C4 81.6(3)
C10 Fe1 C5 C4 -125.3(3)
C7 Fe1 C5 C4 156.8(6)
C8 Fe1 C5 C4 -47.0(5)
C3 Fe1 C5 C1 -81.8(3)
C4 Fe1 C5 C1 -119.1(4)
C6 Fe1 C5 C1 73.4(3)
C9 Fe1 C5 C1 158.4(3)
C2 Fe1 C5 C1 -37.5(3)
C10 Fe1 C5 C1 115.6(3)
C7 Fe1 C5 C1 37.7(8)
C8 Fe1 C5 C1 -166.1(4)
C1 Fe1 C6 C7 -124.8(2)
C3 Fe1 C6 C7 -48.1(4)
C4 Fe1 C6 C7 163.8(5)
C9 Fe1 C6 C7 81.0(2)
C2 Fe1 C6 C7 -82.6(3)
C5 Fe1 C6 C7 -165.5(2)
C10 Fe1 C6 C7 118.7(3)
C8 Fe1 C6 C7 37.6(2)
C1 Fe1 C6 C10 116.5(2)
C3 Fe1 C6 C10 -166.8(3)
C4 Fe1 C6 C10 45.0(7)
C9 Fe1 C6 C10 -37.7(2)
C2 Fe1 C6 C10 158.7(2)
C5 Fe1 C6 C10 75.8(3)
C7 Fe1 C6 C10 -118.7(3)
C8 Fe1 C6 C10 -81.1(2)
C1 Fe1 C6 C11 -6.3(4)
C3 Fe1 C6 C11 70.4(5)
C4 Fe1 C6 C11 -77.8(7)
C9 Fe1 C6 C11 -160.5(4)
C2 Fe1 C6 C11 35.9(4)
C5 Fe1 C6 C11 -47.0(4)
C10 Fe1 C6 C11 -122.8(4)
C7 Fe1 C6 C11 118.5(4)
C8 Fe1 C6 C11 156.1(4)
C10 C6 C7 C8 0.1(4)
C11 C6 C7 C8 -179.4(3)
Fe1 C6 C7 C8 -59.6(3)
C10 C6 C7 Fe1 59.7(3)
C11 C6 C7 Fe1 -119.8(3)
C1 Fe1 C7 C8 -166.0(3)
C3 Fe1 C7 C8 -82.9(3)
C4 Fe1 C7 C8 -50.9(5)
C6 Fe1 C7 C8 119.0(3)
C9 Fe1 C7 C8 37.2(2)
C2 Fe1 C7 C8 -125.8(3)
C5 Fe1 C7 C8 164.7(6)
C10 Fe1 C7 C8 80.9(3)
C1 Fe1 C7 C6 75.0(3)
C3 Fe1 C7 C6 158.1(2)
C4 Fe1 C7 C6 -169.9(3)
C9 Fe1 C7 C6 -81.9(2)
C2 Fe1 C7 C6 115.2(2)
C5 Fe1 C7 C6 45.7(7)
C10 Fe1 C7 C6 -38.2(2)
C8 Fe1 C7 C6 -119.0(3)
C6 C7 C8 C9 0.2(5)
Fe1 C7 C8 C9 -59.1(3)
C6 C7 C8 Fe1 59.3(3)
C1 Fe1 C8 C9 161.9(5)
C3 Fe1 C8 C9 -125.5(2)
C4 Fe1 C8 C9 -83.4(3)
C6 Fe1 C8 C9 81.8(3)
C2 Fe1 C8 C9 -166.9(2)
C5 Fe1 C8 C9 -50.2(5)
C10 Fe1 C8 C9 37.4(2)
C7 Fe1 C8 C9 119.7(4)
C1 Fe1 C8 C7 42.2(7)
C3 Fe1 C8 C7 114.8(3)
C4 Fe1 C8 C7 156.9(2)
C6 Fe1 C8 C7 -37.9(2)
C9 Fe1 C8 C7 -119.7(4)
C2 Fe1 C8 C7 73.4(3)
C5 Fe1 C8 C7 -169.9(4)
C10 Fe1 C8 C7 -82.2(3)
C7 C8 C9 C10 -0.4(5)
Fe1 C8 C9 C10 -59.6(3)
C7 C8 C9 Fe1 59.1(3)
C1 Fe1 C9 C8 -167.4(4)
C3 Fe1 C9 C8 73.7(3)
C4 Fe1 C9 C8 115.2(2)
C6 Fe1 C9 C8 -81.4(2)
C2 Fe1 C9 C8 39.6(7)
C5 Fe1 C9 C8 157.7(2)
C10 Fe1 C9 C8 -119.7(3)
C7 Fe1 C9 C8 -37.4(2)
C1 Fe1 C9 C10 -47.7(5)
C3 Fe1 C9 C10 -166.6(2)
C4 Fe1 C9 C10 -125.2(2)
C6 Fe1 C9 C10 38.2(2)
C2 Fe1 C9 C10 159.3(5)
C5 Fe1 C9 C10 -82.7(3)
C7 Fe1 C9 C10 82.3(2)
C8 Fe1 C9 C10 119.7(3)
C8 C9 C10 C6 0.5(4)
Fe1 C9 C10 C6 -59.3(3)
C8 C9 C10 Fe1 59.7(3)
C7 C6 C10 C9 -0.3(4)
C11 C6 C10 C9 179.1(4)
Fe1 C6 C10 C9 59.4(3)
C7 C6 C10 Fe1 -59.8(3)
C11 C6 C10 Fe1 119.7(4)
C1 Fe1 C10 C9 159.1(2)
C3 Fe1 C10 C9 40.8(7)
C4 Fe1 C10 C9 75.2(3)
C6 Fe1 C10 C9 -118.8(3)
C2 Fe1 C10 C9 -166.3(4)
C5 Fe1 C10 C9 116.3(2)
C7 Fe1 C10 C9 -80.8(2)
C8 Fe1 C10 C9 -37.2(2)
C1 Fe1 C10 C6 -82.2(3)
C3 Fe1 C10 C6 159.5(5)
C4 Fe1 C10 C6 -166.0(2)
C9 Fe1 C10 C6 118.8(3)
C2 Fe1 C10 C6 -47.6(5)
C5 Fe1 C10 C6 -124.9(2)
C7 Fe1 C10 C6 38.0(2)
C8 Fe1 C10 C6 81.6(2)
N2 N1 C11 C12 -4.4(5)
N2 N1 C11 C6 178.1(3)
C7 C6 C11 N1 -10.4(5)
C10 C6 C11 N1 170.3(3)
Fe1 C6 C11 N1 -98.9(3)
C7 C6 C11 C12 171.9(3)
C10 C6 C11 C12 -7.4(6)
Fe1 C6 C11 C12 83.4(4)
N1 C11 C12 C16 -41.4(6)
C6 C11 C12 C16 136.0(4)
N1 C11 C12 C13 145.7(4)
C6 C11 C12 C13 -36.9(5)
N1 C11 C12 Ru1 52.0(5)
C6 C11 C12 Ru1 -130.6(3)
C20 Ru1 C12 C16 -137.9(6)
C21 Ru1 C12 C16 175.1(2)
C14 Ru1 C12 C16 -80.2(2)
C13 Ru1 C12 C16 -117.3(3)
C17 Ru1 C12 C16 132.9(2)
C19 Ru1 C12 C16 47.8(4)
C15 Ru1 C12 C16 -37.3(2)
C18 Ru1 C12 C16 89.3(3)
C20 Ru1 C12 C13 -20.6(7)
C21 Ru1 C12 C13 -67.6(3)
C14 Ru1 C12 C13 37.1(2)
C16 Ru1 C12 C13 117.3(3)
C17 Ru1 C12 C13 -109.7(2)
C19 Ru1 C12 C13 165.1(3)
C15 Ru1 C12 C13 80.0(2)
C18 Ru1 C12 C13 -153.4(2)
C20 Ru1 C12 C11 101.0(7)
C21 Ru1 C12 C11 54.0(4)
C14 Ru1 C12 C11 158.7(4)
C13 Ru1 C12 C11 121.6(4)
C16 Ru1 C12 C11 -121.1(4)
C17 Ru1 C12 C11 11.9(4)
C19 Ru1 C12 C11 -73.3(5)
C15 Ru1 C12 C11 -158.4(4)
C18 Ru1 C12 C11 -31.8(4)
C16 C12 C13 C14 -0.8(4)
C11 C12 C13 C14 173.3(3)
Ru1 C12 C13 C14 -61.5(3)
C16 C12 C13 Ru1 60.7(2)
C11 C12 C13 Ru1 -125.2(4)
C20 Ru1 C13 C14 -67.8(3)
C21 Ru1 C13 C14 -107.9(2)
C16 Ru1 C13 C14 80.4(2)
C17 Ru1 C13 C14 -148.7(2)
C19 Ru1 C13 C14 -37.9(6)
C15 Ru1 C13 C14 37.7(2)
C18 Ru1 C13 C14 179.0(3)
C12 Ru1 C13 C14 118.3(3)
C20 Ru1 C13 C12 174.0(2)
C21 Ru1 C13 C12 133.9(2)
C14 Ru1 C13 C12 -118.3(3)
C16 Ru1 C13 C12 -37.8(2)
C17 Ru1 C13 C12 93.0(3)
C19 Ru1 C13 C12 -156.2(5)
C15 Ru1 C13 C12 -80.5(2)
C18 Ru1 C13 C12 60.8(4)
C12 C13 C14 C15 -0.1(4)
Ru1 C13 C14 C15 -61.8(3)
C12 C13 C14 Ru1 61.8(2)
C20 Ru1 C14 C13 130.5(2)
C21 Ru1 C14 C13 90.0(2)
C16 Ru1 C14 C13 -80.5(2)
C17 Ru1 C14 C13 61.9(4)
C19 Ru1 C14 C13 167.8(2)
C15 Ru1 C14 C13 -117.8(3)
C18 Ru1 C14 C13 -178.3(6)
C12 Ru1 C14 C13 -37.5(2)
C20 Ru1 C14 C15 -111.8(2)
C21 Ru1 C14 C15 -152.2(2)
C13 Ru1 C14 C15 117.8(3)
C16 Ru1 C14 C15 37.3(2)
C17 Ru1 C14 C15 179.6(3)
C19 Ru1 C14 C15 -74.5(3)
C18 Ru1 C14 C15 -60.5(7)
C12 Ru1 C14 C15 80.2(2)
C13 C14 C15 C16 0.9(4)
Ru1 C14 C15 C16 -60.7(2)
C13 C14 C15 Ru1 61.6(3)
C20 Ru1 C15 C16 -157.4(2)
C21 Ru1 C15 C16 169.8(3)
C14 Ru1 C15 C16 118.1(3)
C13 Ru1 C15 C16 80.7(2)
C17 Ru1 C15 C16 -60.7(11)
C19 Ru1 C15 C16 -115.5(2)
C18 Ru1 C15 C16 -78.2(3)
C12 Ru1 C15 C16 37.6(2)
C20 Ru1 C15 C14 84.5(2)
C21 Ru1 C15 C14 51.7(4)
C13 Ru1 C15 C14 -37.4(2)
C16 Ru1 C15 C14 -118.1(3)
C17 Ru1 C15 C14 -179(16)
C19 Ru1 C15 C14 126.4(2)
C18 Ru1 C15 C14 163.7(2)
C12 Ru1 C15 C14 -80.5(2)
C14 C15 C16 C12 -1.4(4)
Ru1 C15 C16 C12 -62.1(2)
C14 C15 C16 Ru1 60.7(3)
C13 C12 C16 C15 1.3(4)
C11 C12 C16 C15 -172.8(3)
Ru1 C12 C16 C15 62.0(3)
C13 C12 C16 Ru1 -60.7(2)
C11 C12 C16 Ru1 125.2(3)
C20 Ru1 C16 C15 43.6(4)
C21 Ru1 C16 C15 -142.3(9)
C14 Ru1 C16 C15 -37.5(2)
C13 Ru1 C16 C15 -80.1(2)
C17 Ru1 C16 C15 168.8(2)
C19 Ru1 C16 C15 83.7(2)
C18 Ru1 C16 C15 127.5(2)
C12 Ru1 C16 C15 -118.0(3)
C20 Ru1 C16 C12 161.6(3)
C21 Ru1 C16 C12 -24.3(10)
C14 Ru1 C16 C12 80.5(2)
C13 Ru1 C16 C12 38.0(2)
C17 Ru1 C16 C12 -73.2(3)
C19 Ru1 C16 C12 -158.3(2)
C15 Ru1 C16 C12 118.0(3)
C18 Ru1 C16 C12 -114.5(2)
C20 Ru1 C17 C21 -37.5(2)
C14 Ru1 C17 C21 42.9(4)
C13 Ru1 C17 C21 83.2(3)
C16 Ru1 C17 C21 169.3(2)
C19 Ru1 C17 C21 -80.5(3)
C15 Ru1 C17 C21 -138.5(9)
C18 Ru1 C17 C21 -117.9(4)
C12 Ru1 C17 C21 127.4(2)
C20 Ru1 C17 C18 80.4(3)
C21 Ru1 C17 C18 117.9(4)
C14 Ru1 C17 C18 160.9(3)
C13 Ru1 C17 C18 -158.8(2)
C16 Ru1 C17 C18 -72.8(3)
C19 Ru1 C17 C18 37.4(2)
C15 Ru1 C17 C18 -20.6(11)
C12 Ru1 C17 C18 -114.6(2)
C21 C17 C18 C19 0.6(4)
Ru1 C17 C18 C19 -61.0(3)
C21 C17 C18 Ru1 61.6(3)
C20 Ru1 C18 C17 -80.2(3)
C21 Ru1 C18 C17 -37.2(3)
C14 Ru1 C18 C17 -135.8(6)
C13 Ru1 C18 C17 46.7(5)
C16 Ru1 C18 C17 133.0(3)
C19 Ru1 C18 C17 -118.1(4)
C15 Ru1 C18 C17 175.7(2)
C12 Ru1 C18 C17 88.8(3)
C20 Ru1 C18 C19 37.9(2)
C21 Ru1 C18 C19 80.9(3)
C14 Ru1 C18 C19 -17.7(7)
C13 Ru1 C18 C19 164.9(3)
C16 Ru1 C18 C19 -108.9(2)
C17 Ru1 C18 C19 118.1(4)
C15 Ru1 C18 C19 -66.1(3)
C12 Ru1 C18 C19 -153.1(2)
C17 C18 C19 C20 0.2(4)
Ru1 C18 C19 C20 -60.6(3)
C17 C18 C19 Ru1 60.8(3)
C21 Ru1 C19 C20 37.8(3)
C14 Ru1 C19 C20 -67.9(3)
C13 Ru1 C19 C20 -38.7(7)
C16 Ru1 C19 C20 -149.1(3)
C17 Ru1 C19 C20 80.1(3)
C15 Ru1 C19 C20 -107.9(3)
C18 Ru1 C19 C20 117.4(4)
C12 Ru1 C19 C20 177.8(3)
C20 Ru1 C19 C18 -117.4(4)
C21 Ru1 C19 C18 -79.5(3)
C14 Ru1 C19 C18 174.8(2)
C13 Ru1 C19 C18 -156.1(5)
C16 Ru1 C19 C18 93.5(3)
C17 Ru1 C19 C18 -37.3(2)
C15 Ru1 C19 C18 134.8(2)
C12 Ru1 C19 C18 60.5(4)
C18 C19 C20 C21 -0.9(4)
Ru1 C19 C20 C21 -62.5(3)
C18 C19 C20 Ru1 61.6(3)
C14 Ru1 C20 C21 -112.1(2)
C13 Ru1 C20 C21 -75.1(3)
C16 Ru1 C20 C21 178.6(3)
C17 Ru1 C20 C21 37.0(2)
C19 Ru1 C20 C21 117.3(4)
C15 Ru1 C20 C21 -152.7(2)
C18 Ru1 C20 C21 79.6(3)
C12 Ru1 C20 C21 -58.8(7)
C21 Ru1 C20 C19 -117.3(4)
C14 Ru1 C20 C19 130.6(3)
C13 Ru1 C20 C19 167.6(2)
C16 Ru1 C20 C19 61.3(4)
C17 Ru1 C20 C19 -80.3(3)
C15 Ru1 C20 C19 90.0(3)
C18 Ru1 C20 C19 -37.7(2)
C12 Ru1 C20 C19 -176.1(6)
C18 C17 C21 C20 -1.2(4)
Ru1 C17 C21 C20 60.8(3)
C18 C17 C21 Ru1 -62.0(3)
C19 C20 C21 C17 1.3(4)
Ru1 C20 C21 C17 -61.5(3)
C19 C20 C21 Ru1 62.8(3)
C20 Ru1 C21 C17 118.2(4)
C14 Ru1 C21 C17 -157.6(2)
C13 Ru1 C21 C17 -116.0(3)
C16 Ru1 C21 C17 -57.1(10)
C19 Ru1 C21 C17 80.3(3)
C15 Ru1 C21 C17 168.9(3)
C18 Ru1 C21 C17 37.5(3)
C12 Ru1 C21 C17 -77.7(3)
C14 Ru1 C21 C20 84.2(3)
C13 Ru1 C21 C20 125.7(2)
C16 Ru1 C21 C20 -175.3(8)
C17 Ru1 C21 C20 -118.2(4)
C19 Ru1 C21 C20 -38.0(2)
C15 Ru1 C21 C20 50.7(4)
C18 Ru1 C21 C20 -80.7(3)
C12 Ru1 C21 C20 164.0(2)
O2 S1 C22 C23 29.3(4)
O1 S1 C22 C23 161.6(3)
N2 S1 C22 C23 -86.7(3)
O2 S1 C22 C27 -151.9(3)
O1 S1 C22 C27 -19.5(4)
N2 S1 C22 C27 92.2(3)
C27 C22 C23 C24 -0.3(6)
S1 C22 C23 C24 178.5(3)
C22 C23 C24 C25 0.0(6)
C23 C24 C25 C26 -0.1(6)
C23 C24 C25 C28 -179.5(4)
C24 C25 C26 C27 0.5(6)
C28 C25 C26 C27 179.8(4)
C25 C26 C27 C22 -0.8(6)
C23 C22 C27 C26 0.7(6)
S1 C22 C27 C26 -178.1(3)
